data_1549913
loop_
_publ_author_name
'Arnold, Polly L.'
'Kerr, Ryan W. F.'
'Weetman, Catherine'
'Docherty, Scott R.'
'Rieb, Julia'
'Cruickshank, Faye L.'
'Wang, Kai'
'Jandl, Christian'
'McMullon, Max W.'
'P\"othig, Alexander'
'K\"uhn, Fritz E'
'Smith, Andrew D.'

_publ_section_title
;
 Selective and catalytic carbon dioxide and heteroallene activation
 mediated by cerium N-heterocyclic carbene complexes.
;
_journal_issue 42
_journal_name_full 'Chemical science'
_journal_page_first 8035
_journal_page_last 8045
_journal_paper_doi 10.1039/c8sc03312a
_journal_volume 9
_journal_year 2018
_chemical_formula_moiety 'C63 H87 Ce N6 O9, C7 H8, 0.5(C6 H14)'
_chemical_formula_sum 'C76 H99 Ce N6 O9'
_chemical_formula_weight 1380.72
_space_group_crystal_system triclinic
_space_group_IT_number 2
_space_group_name_Hall '-P 1'
_space_group_name_H-M_alt 'P -1'
_symmetry_space_group_name_Hall '-P 1'
_symmetry_space_group_name_H-M 'P -1'
_atom_sites_solution_hydrogens geom
_atom_sites_solution_primary dual
_audit_creation_date 2017-08-11
_audit_creation_method
;
Olex2 1.2
(compiled 2017.07.20 svn.r3457 for OlexSys, GUI svn.r5370)
;
_audit_update_record
;
2018-07-15 deposited with the CCDC.
2018-09-05 downloaded from the CCDC.
;
_cell_angle_alpha 62.686(2)
_cell_angle_beta 69.389(3)
_cell_angle_gamma 77.518(3)
_cell_formula_units_Z 2
_cell_length_a 15.9574(7)
_cell_length_b 17.7857(4)
_cell_length_c 17.8098(5)
_cell_measurement_reflns_used 30926
_cell_measurement_temperature 120.00(10)
_cell_measurement_theta_max 75.5500
_cell_measurement_theta_min 3.9250
_cell_volume 4194.6(3)
_computing_cell_refinement 'CrysAlisPro 1.171.38.46 (Rigaku OD, 2015)'
_computing_data_collection 'CrysAlisPro 1.171.38.46 (Rigaku OD, 2015)'
_computing_data_reduction 'CrysAlisPro 1.171.38.46 (Rigaku OD, 2015)'
_computing_molecular_graphics 'Olex2 (Dolomanov et al., 2009)'
_computing_publication_material 'Olex2 (Dolomanov et al., 2009)'
_computing_structure_refinement 'ShelXL (Sheldrick, 2015)'
_computing_structure_solution 'ShelXT (Sheldrick, 2015)'
_diffrn_ambient_environment N~2~
_diffrn_ambient_temperature 120.00(10)
_diffrn_detector 'CCD plate'
_diffrn_detector_area_resol_mean 5.1574
_diffrn_detector_type Atlas
_diffrn_measured_fraction_theta_full 1.000
_diffrn_measured_fraction_theta_max 0.983
_diffrn_measurement_details
;
List of Runs (angles in degrees, time in seconds):

  # Type    Start    End  Width  t~exp~   \w     \q     \k     \f   Frames
#--------------------------------------------------------------------------
  1  \w    -68.00  29.00   1.00    5.00    --  -41.42  57.00-150.00   97
  2  \w   -112.00 -15.00   1.00    5.00    --  -41.42 -57.00  60.00   97
  3  \w   -127.00 -34.00   1.00    5.00    --  -41.42 178.00 -90.00   93
  4  \w    -64.00  31.00   1.00    5.00    --  -41.42  38.00  30.00   95
  5  \w   -114.00 -19.00   1.00    5.00    --  -41.42 -38.00-120.00   95
  6  \w     57.00 128.00   1.00    5.00    --   41.42 178.00  30.00   71
  7  \w     57.00 128.00   1.00    5.00    --   41.42 178.00-150.00   71
  8  \w     87.00 178.00   1.00   20.00    --  111.00  30.00-180.00   91
  9  \w     39.00 121.00   1.00   20.00    --  111.00-125.00-150.00   82
 10  \w     37.00 142.00   1.00   20.00    --  111.00 -77.00 150.00  105
 11  \w     39.00 121.00   1.00   20.00    --  111.00-125.00  90.00   82
 12  \w     39.00 121.00   1.00   20.00    --  111.00-125.00 -30.00   82
 13  \w     40.00 135.00   1.00   20.00    --  111.00 -45.00-180.00   95
 14  \w     87.00 178.00   1.00   20.00    --  111.00  45.00-150.00   91
 15  \w     66.00 178.00   1.00   20.00    --  111.00  15.00 -60.00  112
 16  \w     87.00 178.00   1.00   20.00    --  111.00  30.00 120.00   91
 17  \w     39.00 121.00   1.00   20.00    --  111.00-125.00-120.00   82
 18  \w     88.00 178.00   1.00   20.00    --  111.00  41.00 141.34   90
 19  \w     39.00 121.00   1.00   20.00    --  111.00-125.00 150.00   82
 20  \w     39.00 121.00   1.00   20.00    --  111.00-125.00-180.00   82
 21  \w     37.00 142.00   1.00   20.00    --  111.00 -77.00 -30.00  105
 22  \w     39.00 121.00   1.00   20.00    --  111.00-125.00 -60.00   82
 23  \w     39.00 121.00   1.00   20.00    --  111.00-125.00   0.00   82
 24  \w     94.00 178.00   1.00   20.00    --  111.00 125.00-180.00   84
 25  \w     94.00 178.00   1.00   20.00    --  111.00 125.00 120.00   84
 26  \w     37.00 142.00   1.00   20.00    --  111.00 -77.00  90.00  105
 27  \w     36.00 135.00   1.00   20.00    --  111.00 -30.00-150.00   99
 28  \w     87.00 178.00   1.00   20.00    --  111.00  30.00  60.00   91
 29  \w     30.00 109.00   1.00   20.00    --  111.00 -94.00  30.00   79
 30  \w     40.00 135.00   1.00   20.00    --  111.00 -45.00   0.00   95
 31  \w     30.00 109.00   1.00   20.00    --  111.00 -94.00-120.00   79
 32  \w     39.00 121.00   1.00   20.00    --  111.00-125.00  30.00   82
 33  \w   -115.00 -10.00   1.00    5.00    --  -41.42 -77.00   0.00  105
 34  \w   -115.00 -10.00   1.00    5.00    --  -41.42 -77.00 -90.00  105
 35  \w   -115.00 -10.00   1.00    5.00    --  -41.42 -77.00 120.00  105
 36  \w   -115.00 -10.00   1.00    5.00    --  -41.42 -77.00  60.00  105
 37  \w   -115.00 -10.00   1.00    5.00    --  -41.42 -77.00-180.00  105
;
_diffrn_measurement_device 'four-circle diffractometer'
_diffrn_measurement_device_type 'SuperNova, Dual, Cu at zero, Atlas'
_diffrn_measurement_method '\w scans'
_diffrn_orient_matrix_type 'CrysAlisPro convention (1999,Acta A55,543-557)'
_diffrn_orient_matrix_UB_11 -0.1004620000
_diffrn_orient_matrix_UB_12 0.0174384000
_diffrn_orient_matrix_UB_13 0.0059213000
_diffrn_orient_matrix_UB_21 0.0234116000
_diffrn_orient_matrix_UB_22 0.0662705000
_diffrn_orient_matrix_UB_23 -0.0968081000
_diffrn_orient_matrix_UB_31 0.0066452000
_diffrn_orient_matrix_UB_32 -0.0696352000
_diffrn_orient_matrix_UB_33 -0.0308400000
_diffrn_radiation_monochromator mirror
_diffrn_radiation_probe x-ray
_diffrn_radiation_type CuK\a
_diffrn_radiation_wavelength 1.54184
_diffrn_reflns_av_R_equivalents 0.0751
_diffrn_reflns_av_unetI/netI 0.0537
_diffrn_reflns_Laue_measured_fraction_full 1.000
_diffrn_reflns_Laue_measured_fraction_max 0.983
_diffrn_reflns_limit_h_max 19
_diffrn_reflns_limit_h_min -19
_diffrn_reflns_limit_k_max 15
_diffrn_reflns_limit_k_min -22
_diffrn_reflns_limit_l_max 21
_diffrn_reflns_limit_l_min -22
_diffrn_reflns_number 84368
_diffrn_reflns_point_group_measured_fraction_full 1.000
_diffrn_reflns_point_group_measured_fraction_max 0.983
_diffrn_reflns_theta_full 67.684
_diffrn_reflns_theta_max 76.793
_diffrn_reflns_theta_min 3.490
_diffrn_source 'micro-focus sealed X-ray tube'
_diffrn_source_type 'SuperNova (Cu) X-ray Source'
_diffrn_standards_number 0
_exptl_absorpt_coefficient_mu 4.595
_exptl_absorpt_correction_T_max 0.4719
_exptl_absorpt_correction_T_min 0.3224
_exptl_absorpt_correction_type multi-scan
_exptl_absorpt_process_details SADABS
_exptl_crystal_colour colourless
_exptl_crystal_colour_primary colourless
_exptl_crystal_density_diffrn 1.093
_exptl_crystal_description block
_exptl_crystal_F_000 1454
_exptl_crystal_size_max 0.253
_exptl_crystal_size_mid 0.2
_exptl_crystal_size_min 0.143
_refine_diff_density_max 2.886
_refine_diff_density_min -1.600
_refine_diff_density_rms 0.123
_refine_ls_extinction_method none
_refine_ls_goodness_of_fit_ref 0.950
_refine_ls_hydrogen_treatment constr
_refine_ls_matrix_type full
_refine_ls_number_parameters 807
_refine_ls_number_reflns 17387
_refine_ls_number_restraints 81
_refine_ls_restrained_S_all 0.949
_refine_ls_R_factor_all 0.1098
_refine_ls_R_factor_gt 0.0966
_refine_ls_shift/su_max 0.001
_refine_ls_shift/su_mean 0.000
_refine_ls_structure_factor_coef Fsqd
_refine_ls_weighting_details 'w=1/[\s^2^(Fo^2^)+(0.1400P)^2^+33.2210P] where P=(Fo^2^+2Fc^2^)/3'
_refine_ls_weighting_scheme calc
_refine_ls_wR_factor_gt 0.2589
_refine_ls_wR_factor_ref 0.2718
_reflns_Friedel_coverage 0.000
_reflns_number_gt 14813
_reflns_number_total 17387
_reflns_threshold_expression 'I > 2\s(I)'
_cod_data_source_file c8sc03312a2.cif
_cod_data_source_block po17034_sq
_cod_depositor_comments
;

2019-05-05
Z value and formula fixed to values more according to usual
chemical conventions.                 miguel

 Adding full bibliography for 1549909--1549914.cif.
;
_cod_original_formula_moiety '2(C63 H87 Ce N6 O9), 2(C7 H8), C6 H14'
_cod_original_formula_sum 'C152 H198 Ce2 N12 O18'
_cod_original_formula_units_Z 1
_cod_original_formula_weight 2761.45
_cod_database_code 1549913
_shelx_shelxl_version_number 2016/6
_chemical_oxdiff_formula 'C60 H87 Ce N6 O3'
_chemical_oxdiff_usercomment '@ 120 K RK'
_shelx_space_group_comment
;
The symmetry employed for this shelxl refinement is uniquely defined
by the following loop, which should always be used as a source of
symmetry information in preference to the above space-group names.
They are only intended as comments.
;
_olex2_refinement_description
;
1. Fixed Uiso
 At 1.2 times of:
  All C(H) groups, All C(H,H) groups
 At 1.5 times of:
  All C(H,H,H) groups
2. Rigid bond restraints
 C6S, C5S, C4S, C3S, C7S, C2S, C1S
 with sigma for 1-2 distances of 0.01 and sigma for 1-3 distances of 0.01
 C10S, C9S, C8S
 with sigma for 1-2 distances of 0.01 and sigma for 1-3 distances of 0.01
3. Uiso/Uaniso restraints and constraints
C6S \\sim C5S \\sim C4S \\sim C3S \\sim C7S \\sim C2S \\sim C1S: within 2A with
sigma of 0.04 and sigma for terminal atoms of 0.08
C8S \\sim C9S \\sim C10S: within 2A with sigma of 0.04 and sigma for terminal
atoms of 0.08
4. Rigid body (RIGU) restrains
 C10S, C9S, C8S
 with sigma for 1-2 distances of 0.004 and sigma for 1-3 distances of 0.004
5.a Ternary CH refined with riding coordinates:
 C60(H60), C50(H50), C70(H70)
5.b Secondary CH2 refined with riding coordinates:
 C8S(H8SA,H8SB), C9S(H9SA,H9SB)
5.c Aromatic/amide H refined with riding coordinates:
 C29(H29), C27(H27), C22(H22), C32(H32), C33(H33), C19(H19), C23(H23),
 C39(H39), C37(H37), C17(H17), C12(H12), C13(H13), C4S(H4S), C3S(H3S), C7S(H7S),
  C6S(H6S), C5S(H5S)
5.d Fitted pentagon refined as free rotating group:
 N6(C31,N5,C32,C33)
5.e Fitted hexagon refined as free rotating group:
 C4S(C3S,C2S,C7S,C6S,C5S)
5.f Idealised Me refined as rotating group:
 C263(H26A,H26B,H26C), C262(H26D,H26E,H26F), C62(H62A,H62B,H62C), C282(H28A,
 H28B,H28C), C283(H28D,H28E,H28F), C281(H28G,H28H,H28I), C161(H16A,H16B,H16C),
 C361(H36A,H36B,H36C), C363(H36D,H36E,H36F), C362(H36G,H36H,H36I), C261(H26G,
 H26H,H26I), C162(H16D,H16E,H16F), C61(H61A,H61B,H61C), C163(H16G,H16H,H16I),
 C381(H38A,H38B,H38C), C183(H18A,H18B,H18C), C71(H71A,H71B,H71C), C51(H51A,H51B,
 H51C), C181(H18D,H18E,H18F), C52(H52A,H52B,H52C), C182(H18G,H18H,H18I),
 C383(H38D,H38E,H38F), C72(H72A,H72B,H72C), C382(H38G,H38H,H38I), C1S(H1SA,H1SB,
 H1SC), C10S(H10A,H10B,H10C)
;
_shelxl_res_file
;
TITL po17034_a.res in P-1
    po17034_sq.res
    created by SHELXL-2016/6 at 14:03:43 on 11-Aug-2017
REM Old TITL
REM SHELXT solution in P-1
REM R1 0.209, Rweak 0.043, Alpha 0.069, Orientation as input
REM Formula found by SHELXT: C68 Ce N8 O10
CELL 1.54184 15.9574 17.7857 17.8098 62.686 69.389 77.518
ZERR 1 0.0007 0.0004 0.0005 0.002 0.003 0.003
LATT 1
SFAC C H Ce N O
UNIT 152 198 2 12 18
DELU C6S C5S C4S C3S C7S C2S C1S
DELU C10S C9S C8S
SIMU C6S C5S C4S C3S C7S C2S C1S
SIMU C8S C9S C10S
RIGU C10S C9S C8S

L.S. 100 0 97
PLAN  15
BOND $H
list 4
ABIN
fmap 2
acta
REM <olex2.extras>
REM <HklSrc "%.\\po17034.hkl">
REM </olex2.extras>

WGHT    0.140000   33.221001
FVAR       0.33846
CE1   3    0.637526    0.321198    0.282438    11.00000    0.06102    0.02722 =
         0.03710   -0.01449   -0.00753   -0.00622
O21   5    0.721462    0.430801    0.174176    11.00000    0.06912    0.03536 =
         0.04195   -0.01659   -0.00806   -0.00835
O13   5    0.509855    0.238145    0.325014    11.00000    0.06904    0.04382 =
         0.04450   -0.02163   -0.00090   -0.01424
O31   5    0.722588    0.280413    0.374233    11.00000    0.08023    0.03528 =
         0.04905   -0.01598   -0.01172   -0.00439
O11   5    0.696238    0.226315    0.220421    11.00000    0.06173    0.04171 =
         0.05546   -0.02297   -0.01088   -0.00475
O33   5    0.534589    0.340562    0.413792    11.00000    0.08228    0.04291 =
         0.05146   -0.02712   -0.00502   -0.00590
O23   5    0.527212    0.430656    0.215989    11.00000    0.07596    0.03857 =
         0.06939   -0.02150   -0.02762   -0.00470
N4    4    0.508955    0.555120    0.311390    11.00000    0.06185    0.03141 =
         0.03699   -0.01839   -0.00473   -0.00169
O12   5    0.507224    0.119551    0.311641    11.00000    0.12554    0.03423 =
         0.05051   -0.01546   -0.00719   -0.02469
N3    4    0.636007    0.571588    0.208009    11.00000    0.06518    0.04276 =
         0.04266   -0.02521   -0.00351   -0.00424
O32   5    0.524778    0.317631    0.549073    11.00000    0.15479    0.05928 =
         0.06314   -0.04385   -0.03491    0.01960
N1    4    0.471278    0.309535    0.146384    11.00000    0.08922    0.04728 =
         0.08278   -0.01776   -0.05210   -0.00422
C24   1    0.702150    0.579252    0.125587    11.00000    0.05381    0.03795 =
         0.04618   -0.02422   -0.00012   -0.00399
C25   1    0.741413    0.506568    0.110373    11.00000    0.05352    0.03259 =
         0.04008   -0.01812   -0.00863   -0.00368
C29   1    0.723093    0.662098    0.064419    11.00000    0.05700    0.03664 =
         0.05523   -0.02715   -0.00761   -0.00054
AFIX  43
H29   2    0.694562    0.707614    0.078058    11.00000   -1.20000
AFIX   0
O22   5    0.476814    0.558676    0.142247    11.00000    0.15659    0.05471 =
         0.07224   -0.01706   -0.06735    0.00389
C27   1    0.823243    0.604692   -0.034460    11.00000    0.05307    0.03415 =
         0.04676   -0.02228   -0.00233   -0.00857
AFIX  43
H27   2    0.864240    0.613236   -0.089424    11.00000   -1.20000
AFIX   0
C21   1    0.553545    0.543795    0.237166    11.00000    0.06046    0.03475 =
         0.04040   -0.01565   -0.00508   -0.00349
C34   1    0.708427    0.188709    0.527303    11.00000    0.08862    0.03739 =
         0.04546   -0.01640   -0.02025    0.00683
C20   1    0.516240    0.508889    0.193374    11.00000    0.06211    0.04504 =
         0.04227   -0.01486   -0.00992   -0.00399
N2    4    0.594041    0.234562    0.120463    11.00000    0.07766    0.06166 =
         0.04240   -0.02057   -0.01781   -0.00880
C26   1    0.802113    0.522333    0.024787    11.00000    0.05277    0.03317 =
         0.03808   -0.01662   -0.00745   -0.00384
C14   1    0.667485    0.172627    0.134066    11.00000    0.06260    0.05428 =
         0.05185   -0.03312   -0.01007    0.00010
C28   1    0.786610    0.676190   -0.016732    11.00000    0.05891    0.02833 =
         0.04552   -0.01660   -0.00831   -0.00519
C263  1    0.905943    0.477525   -0.097175    11.00000    0.07557    0.04521 =
         0.05362   -0.02927    0.00423   -0.00861
AFIX 137
H26A  2    0.869640    0.513198   -0.135286    11.00000   -1.50000
H26B  2    0.931386    0.429337   -0.110356    11.00000   -1.50000
H26C  2    0.953253    0.508971   -0.106322    11.00000   -1.50000
AFIX   0
C30   1    0.536946    0.296345    0.491336    11.00000    0.06936    0.05092 =
         0.05630   -0.03569    0.00186   -0.01454
C15   1    0.716164    0.169813    0.186521    11.00000    0.06270    0.04764 =
         0.05452   -0.02921   -0.00331   -0.00926
C22   1    0.641784    0.601356    0.264796    11.00000    0.07295    0.05940 =
         0.06069   -0.03905   -0.00332   -0.01220
AFIX  43
H22   2    0.691762    0.624014    0.259984    11.00000   -1.20000
AFIX   0
C10   1    0.513493    0.195840    0.282914    11.00000    0.06141    0.04006 =
         0.05681   -0.01925   -0.00524   -0.01152
AFIX  56
N6    4    0.490810    0.147878    0.535684    11.00000    0.12911    0.05720 =
         0.05307   -0.03063    0.01140   -0.04550
C31   1    0.553095    0.204847    0.516892    11.00000    0.08646    0.04582 =
         0.04351   -0.01859    0.00758   -0.02312
N5    4    0.634495    0.157162    0.529982    11.00000    0.12036    0.02558 =
         0.04493   -0.01178   -0.01100   -0.01124
C32   1    0.622518    0.070723    0.556864    11.00000    0.11657    0.03385 =
         0.17906   -0.06511   -0.06125    0.01381
AFIX  43
H32   2    0.665319    0.025762    0.569877    11.00000   -1.20000
AFIX  55
C33   1    0.533717    0.064985    0.560388    11.00000    0.20209    0.03499 =
         0.04357   -0.00610   -0.00062   -0.04050
AFIX  43
H33   2    0.508147    0.015607    0.576114    11.00000   -1.20000
AFIX   0
C19   1    0.685064    0.116849    0.092972    11.00000    0.08374    0.09014 =
         0.06016   -0.05611   -0.00658   -0.01247
AFIX  43
H19   2    0.650214    0.122194    0.058290    11.00000   -1.20000
AFIX   0
C262  1    0.775967    0.394476    0.012613    11.00000    0.07687    0.04024 =
         0.04503   -0.01995   -0.00591   -0.01297
AFIX 137
H26D  2    0.737409    0.375754    0.072256    11.00000   -1.50000
H26E  2    0.804403    0.346101    0.000736    11.00000   -1.50000
H26F  2    0.741118    0.428389   -0.027452    11.00000   -1.50000
AFIX   0
C280  1    0.815948    0.765447   -0.080878    11.00000    0.05892    0.03200 =
         0.05550   -0.01970   -0.00627   -0.00527
C23   1    0.562485    0.592136    0.328894    11.00000    0.07859    0.04063 =
         0.04786   -0.02407   -0.00523   -0.00380
AFIX  43
H23   2    0.547357    0.607772    0.375454    11.00000   -1.20000
AFIX   0
C39   1    0.736588    0.155587    0.598970    11.00000    0.11759    0.04557 =
         0.04893   -0.01356   -0.02696    0.01302
AFIX  43
H39   2    0.707231    0.111213    0.649613    11.00000   -1.20000
AFIX   0
C260  1    0.847078    0.446948    0.000435    11.00000    0.06053    0.03630 =
         0.04160   -0.01856   -0.00519   -0.00588
C16   1    0.785090    0.103855    0.201542    11.00000    0.05894    0.05016 =
         0.07530   -0.03698   -0.00649   -0.00588
C160  1    0.840095    0.093211    0.260715    11.00000    0.06211    0.04665 =
         0.07743   -0.03058   -0.01690   -0.00345
C11   1    0.526165    0.246952    0.184389    11.00000    0.06920    0.04485 =
         0.05019   -0.01837   -0.01909   -0.00482
C62   1    0.398294    0.501950    0.457923    11.00000    0.09122    0.05278 =
         0.04435   -0.01752    0.00736   -0.00901
AFIX 137
H62A  2    0.433187    0.449032    0.476168    11.00000   -1.50000
H62B  2    0.335891    0.492724    0.488424    11.00000   -1.50000
H62C  2    0.416632    0.540950    0.471706    11.00000   -1.50000
AFIX   0
C282  1    0.868377    0.793884   -0.042016    11.00000    0.08921    0.05309 =
         0.06917   -0.03917   -0.01328   -0.01211
AFIX 137
H28A  2    0.833590    0.786801    0.016821    11.00000   -1.50000
H28B  2    0.880352    0.852510   -0.078144    11.00000   -1.50000
H28C  2    0.924046    0.760163   -0.040369    11.00000   -1.50000
AFIX   0
C35   1    0.751403    0.256173    0.443472    11.00000    0.06875    0.03871 =
         0.04544   -0.01918   -0.01667    0.00956
C37   1    0.850001    0.254972    0.519851    11.00000    0.08047    0.08559 =
         0.05884   -0.03943   -0.02797    0.02048
AFIX  43
H37   2    0.898325    0.277135    0.518807    11.00000   -1.20000
AFIX   0
C18   1    0.754157    0.054322    0.104416    11.00000    0.07487    0.09961 =
         0.09597   -0.08043   -0.00680   -0.00168
C60   1    0.412649    0.538166    0.360069    11.00000    0.06254    0.06337 =
         0.05002   -0.02194   -0.00092   -0.00892
AFIX  13
H60   2    0.395517    0.497385    0.346163    11.00000   -1.20000
AFIX   0
C283  1    0.733215    0.827890   -0.092740    11.00000    0.08126    0.03094 =
         0.08111   -0.00984   -0.01488    0.00346
AFIX 137
H28D  2    0.693226    0.805924   -0.106325    11.00000   -1.50000
H28E  2    0.751917    0.881657   -0.140166    11.00000   -1.50000
H28F  2    0.702891    0.835042   -0.039127    11.00000   -1.50000
AFIX   0
C360  1    0.871353    0.366011    0.360954    11.00000    0.06958    0.06847 =
         0.05774   -0.02585   -0.01527   -0.00975
C50   1    0.386676    0.342948    0.195861    11.00000    0.07136    0.06262 =
         0.15749   -0.05929   -0.05626    0.01625
AFIX  13
H50   2    0.399278    0.350641    0.241841    11.00000   -1.20000
AFIX   0
C281  1    0.875043    0.772160   -0.173055    11.00000    0.07014    0.04237 =
         0.05965   -0.01538   -0.00155   -0.01718
AFIX 137
H28G  2    0.925940    0.731981   -0.167174    11.00000   -1.50000
H28H  2    0.895272    0.828444   -0.208749    11.00000   -1.50000
H28I  2    0.840712    0.760236   -0.200632    11.00000   -1.50000
AFIX   0
C161  1    0.778359    0.078384    0.354422    11.00000    0.08101    0.03904 =
         0.08072   -0.01555   -0.03002   -0.00501
AFIX 137
H16A  2    0.739680    0.128378    0.352344    11.00000   -1.50000
H16B  2    0.814236    0.066137    0.392594    11.00000   -1.50000
H16C  2    0.742712    0.031402    0.376688    11.00000   -1.50000
AFIX   0
C38   1    0.809321    0.186761    0.598632    11.00000    0.10888    0.05856 =
         0.04208   -0.01510   -0.03044    0.02873
C17   1    0.801927    0.048575    0.161249    11.00000    0.06618    0.08372 =
         0.10435   -0.07312   -0.00354   -0.00362
AFIX  43
H17   2    0.846957    0.005491    0.172155    11.00000   -1.20000
AFIX   0
C12   1    0.580752    0.291004    0.040313    11.00000    0.12343    0.09594 =
         0.04341   -0.01161   -0.03280   -0.02960
AFIX  43
H12   2    0.618274    0.295941   -0.015006    11.00000   -1.20000
AFIX   0
C361  1    0.916683    0.337765    0.285881    11.00000    0.07911    0.08285 =
         0.05684   -0.03393   -0.01215   -0.01325
AFIX 137
H36A  2    0.871972    0.322114    0.271965    11.00000   -1.50000
H36B  2    0.958208    0.289928    0.303937    11.00000   -1.50000
H36C  2    0.948306    0.383532    0.234645    11.00000   -1.50000
AFIX   0
C363  1    0.802068    0.440266    0.336477    11.00000    0.08747    0.05106 =
         0.06731   -0.01293   -0.02321   -0.01442
AFIX 137
H36D  2    0.829135    0.484333    0.280454    11.00000   -1.50000
H36E  2    0.781184    0.461822    0.380904    11.00000   -1.50000
H36F  2    0.752371    0.421281    0.332701    11.00000   -1.50000
AFIX   0
C13   1    0.505645    0.336600    0.055947    11.00000    0.13740    0.06422 =
         0.08015   -0.00406   -0.07387   -0.00875
AFIX  43
H13   2    0.480194    0.379376    0.013763    11.00000   -1.20000
AFIX   0
C36   1    0.822940    0.290741    0.444695    11.00000    0.07311    0.05120 =
         0.04138   -0.01977   -0.01646    0.00612
C362  1    0.944968    0.395792    0.375651    11.00000    0.09748    0.10815 =
         0.07093   -0.03852   -0.02447   -0.02126
AFIX 137
H36G  2    0.988522    0.349557    0.392328    11.00000   -1.50000
H36H  2    0.918906    0.415059    0.421781    11.00000   -1.50000
H36I  2    0.973658    0.441442    0.322062    11.00000   -1.50000
AFIX   0
C261  1    0.907064    0.391552    0.059011    11.00000    0.06910    0.04486 =
         0.06207   -0.02669   -0.01533    0.00765
AFIX 137
H26G  2    0.957536    0.422090    0.044234    11.00000   -1.50000
H26H  2    0.927895    0.340745    0.049810    11.00000   -1.50000
H26I  2    0.873509    0.376962    0.119849    11.00000   -1.50000
AFIX   0
C162  1    0.891076    0.171763    0.223819    11.00000    0.06768    0.07023 =
         0.09518   -0.03946   -0.01200   -0.01794
AFIX 137
H16D  2    0.934055    0.178392    0.167933    11.00000   -1.50000
H16E  2    0.921665    0.165607    0.264279    11.00000   -1.50000
H16F  2    0.849653    0.220822    0.215981    11.00000   -1.50000
AFIX   0
C61   1    0.356505    0.621670    0.328588    11.00000    0.07353    0.09281 =
         0.06986   -0.02431   -0.01048    0.01574
AFIX 137
H61A  2    0.376988    0.663535    0.336808    11.00000   -1.50000
H61B  2    0.294605    0.613107    0.362095    11.00000   -1.50000
H61C  2    0.362665    0.640808    0.267092    11.00000   -1.50000
AFIX   0
C163  1    0.910522    0.017369    0.270137    11.00000    0.09356    0.09461 =
         0.14199   -0.07454   -0.05281    0.02554
AFIX 137
H16G  2    0.881585   -0.033149    0.289586    11.00000   -1.50000
H16H  2    0.938913    0.010160    0.312628    11.00000   -1.50000
H16I  2    0.954889    0.027905    0.214059    11.00000   -1.50000
AFIX   0
C381  1    0.932900    0.167713    0.659816    11.00000    0.20416    0.08470 =
         0.06653   -0.00801   -0.08246    0.02088
AFIX 137
H38A  2    0.972455    0.141677    0.622230    11.00000   -1.50000
H38B  2    0.949755    0.146512    0.713069    11.00000   -1.50000
H38C  2    0.937037    0.228066    0.629717    11.00000   -1.50000
AFIX   0
C183  1    0.716615    0.005239    0.008394    11.00000    0.10764    0.18576 =
         0.15478   -0.14846   -0.01823    0.00039
AFIX 137
H18A  2    0.655578    0.009450    0.042935    11.00000   -1.50000
H18B  2    0.724890   -0.040990   -0.007848    11.00000   -1.50000
H18C  2    0.729836    0.057105   -0.043990    11.00000   -1.50000
AFIX   0
C380  1    0.840060    0.147601    0.681945    11.00000    0.11243    0.08324 =
         0.07356   -0.03158   -0.04977    0.03199
C71   1    0.367404    0.114721    0.511081    11.00000    0.18378    0.16953 =
         0.09967   -0.07598    0.04310   -0.13468
AFIX 137
H71A  2    0.407130    0.114733    0.456171    11.00000   -1.50000
H71B  2    0.308149    0.134845    0.505260    11.00000   -1.50000
H71C  2    0.365942    0.058100    0.556773    11.00000   -1.50000
AFIX   0
C51   1    0.353011    0.426853    0.135680    11.00000    0.15856    0.07126 =
         0.33209   -0.07262   -0.17101    0.04074
AFIX 137
H51A  2    0.398102    0.466954    0.108808    11.00000   -1.50000
H51B  2    0.299491    0.447137    0.169210    11.00000   -1.50000
H51C  2    0.339920    0.420104    0.090552    11.00000   -1.50000
AFIX   0
C180  1    0.779502   -0.010427    0.062608    11.00000    0.09907    0.11661 =
         0.10049   -0.08688   -0.00292   -0.00702
C181  1    0.769207   -0.098425    0.133694    11.00000    0.14666    0.09966 =
         0.12718   -0.08994    0.01176   -0.02814
AFIX 137
H18D  2    0.803195   -0.107736    0.172582    11.00000   -1.50000
H18E  2    0.790783   -0.138351    0.107672    11.00000   -1.50000
H18F  2    0.707018   -0.105814    0.166573    11.00000   -1.50000
AFIX   0
C70   1    0.400653    0.172506    0.534898    11.00000    0.08914    0.15190 =
         0.11829   -0.10084    0.04601   -0.06992
AFIX  13
H70   2    0.396585    0.231234    0.491265    11.00000   -1.20000
AFIX   0
C52   1    0.317386    0.276016    0.240411    11.00000    0.06525    0.11961 =
         0.25541   -0.11261   -0.03247   -0.00653
AFIX 137
H52A  2    0.313248    0.259610    0.197514    11.00000   -1.50000
H52B  2    0.259921    0.299293    0.264815    11.00000   -1.50000
H52C  2    0.335630    0.227263    0.286780    11.00000   -1.50000
AFIX   0
C182  1    0.874386    0.003649    0.002667    11.00000    0.09386    0.16112 =
         0.17048   -0.13989    0.01816   -0.01755
AFIX 137
H18G  2    0.878049    0.061498   -0.040511    11.00000   -1.50000
H18H  2    0.891268   -0.033447   -0.026682    11.00000   -1.50000
H18I  2    0.914226   -0.008146    0.037046    11.00000   -1.50000
AFIX   0
C383  1    0.840907    0.054961    0.726432    11.00000    0.17375    0.09867 =
         0.07853    0.01964   -0.08303   -0.00703
AFIX 137
H38D  2    0.781857    0.037550    0.742356    11.00000   -1.50000
H38E  2    0.859120    0.035268    0.778722    11.00000   -1.50000
H38F  2    0.882298    0.031308    0.687395    11.00000   -1.50000
AFIX   0
C72   1    0.346441    0.166535    0.625544    11.00000    0.13150    0.48099 =
         0.18699   -0.26485    0.06656   -0.11207
AFIX 137
H72A  2    0.354550    0.110134    0.668820    11.00000   -1.50000
H72B  2    0.284113    0.179351    0.628285    11.00000   -1.50000
H72C  2    0.366080    0.206310    0.637349    11.00000   -1.50000
AFIX   0
C382  1    0.781622    0.190105    0.743073    11.00000    0.27903    0.27688 =
         0.08150   -0.11035   -0.12117    0.17982
AFIX 137
H38G  2    0.799913    0.246385    0.720226    11.00000   -1.50000
H38H  2    0.788606    0.157524    0.801162    11.00000   -1.50000
H38I  2    0.719846    0.192954    0.746012    11.00000   -1.50000
AFIX  66

C4S   1    0.517618    0.822095    0.225567    11.00000    0.26111    0.16432 =
         0.13452   -0.09014    0.03962   -0.05646
AFIX  43
H4S   2    0.541769    0.775781    0.266322    11.00000   -1.20000
AFIX  65
C3S   1    0.498462    0.899360    0.231949    11.00000    0.17672    0.15014 =
         0.08144   -0.06246    0.02822   -0.03578
AFIX  43
H3S   2    0.509797    0.904740    0.276973    11.00000   -1.20000
AFIX  65
C2S   1    0.462366    0.968582    0.171036    11.00000    0.10697    0.19378 =
         0.12058   -0.07854    0.00755   -0.05196
C7S   1    0.445424    0.960541    0.103742    11.00000    0.15518    0.17560 =
         0.13178   -0.07319   -0.01297   -0.04457
AFIX  43
H7S   2    0.421273    1.006855    0.062987    11.00000   -1.20000
AFIX  65
C6S   1    0.464579    0.883277    0.097359    11.00000    0.21445    0.16520 =
         0.19295   -0.08277    0.00056   -0.07357
AFIX  43
H6S   2    0.453244    0.877897    0.052335    11.00000   -1.20000
AFIX  65
C5S   1    0.500676    0.814054    0.158271    11.00000    0.19411    0.16084 =
         0.21412   -0.09743   -0.01696   -0.06422
AFIX  43
H5S   2    0.513492    0.762359    0.154001    11.00000   -1.20000
AFIX   0
C1S   1    0.450254    1.053654    0.185480    11.00000    0.14274    0.15702 =
         0.11904   -0.05384   -0.02898   -0.01843
AFIX 137
H1SA  2    0.490118    1.049116    0.217286    11.00000   -1.50000
H1SB  2    0.389413    1.061106    0.218654    11.00000   -1.50000
H1SC  2    0.464003    1.101501    0.129120    11.00000   -1.50000
AFIX   0

C8S   1    0.949059    0.982220   -0.485395    11.00000    0.23133    0.16912 =
         0.12736   -0.06549   -0.12345    0.02499
AFIX  23
H8SA  2    0.903488    1.007481   -0.449192    11.00000   -1.20000
H8SB  2    0.931642    0.994333   -0.537009    11.00000   -1.20000
AFIX   0
C9S   1    0.962644    0.893610   -0.436649    11.00000    0.20802    0.16010 =
         0.12837   -0.08948   -0.08585    0.04904
AFIX  23
H9SA  2    0.974991    0.881302   -0.382419    11.00000   -1.20000
H9SB  2    1.011764    0.869199   -0.471246    11.00000   -1.20000
AFIX   0
C10S  1    0.867284    0.858047   -0.416067    11.00000    0.26610    0.26688 =
         0.16913   -0.08336   -0.04642   -0.06326
AFIX 137
H10A  2    0.818856    0.891253   -0.392663    11.00000   -1.50000
H10B  2    0.865336    0.799868   -0.373730    11.00000   -1.50000
H10C  2    0.861536    0.862090   -0.469695    11.00000   -1.50000
AFIX   0
HKLF 4




REM  po17034_a.res in P-1
REM R1 =  0.0966 for   14813 Fo > 4sig(Fo)  and  0.1098 for all   17387 data
REM    807 parameters refined using     81 restraints

END  
     
WGHT      0.1054     28.0233 

REM Highest difference peak  2.886,  deepest hole -1.600,  1-sigma level  0.123
Q1    1   0.6375  0.5368  0.0686  11.00000  0.05    2.89
Q2    1   0.6414  0.1011  0.5048  11.00000  0.05    2.26
Q3    1   0.4874  0.7766  0.0971  11.00000  0.05    2.05
Q4    1   0.7027  0.3127  0.2695  11.00000  0.05    1.95
Q5    1   0.5674  0.3256  0.3043  11.00000  0.05    1.45
Q6    1   0.6231  0.3230  0.2374  11.00000  0.05    1.35
Q7    1   0.6821  0.2970  0.3370  11.00000  0.05    1.30
Q8    1   0.5992  0.3414  0.2197  11.00000  0.05    1.16
Q9    1   0.4540  1.0121  0.1415  11.00000  0.05    1.08
Q10   1   0.3618  1.1350  0.2619  11.00000  0.05    1.05
Q11   1   0.9028  0.9314 -0.1242  11.00000  0.05    0.91
Q12   1   0.4466  0.8443  0.2021  11.00000  0.05    0.91
Q13   1   0.3637  0.2355  0.1590  11.00000  0.05    0.87
Q14   1   0.5833  0.0814  0.5678  11.00000  0.05    0.83
Q15   1   0.4841  0.9753  0.2181  11.00000  0.05    0.83

  REM The information below was added by Olex2.
  REM
  REM R1 = 0.0966 for 14813 Fo > 4sig(Fo) and 0.1098 for all 84368 data
  REM n/a parameters refined using n/a restraints
  REM Highest difference peak 2.89, deepest hole -1.60
  REM Mean Shift 0, Max Shift -0.001.

  REM +++ Tabular Listing of Refinement Information +++
  REM R1_all = 0.1098
  REM R1_gt = 0.0966
  REM wR_ref = 0.2718
  REM GOOF = 0.950
  REM Shift_max = -0.001
  REM Shift_mean = 0
  REM Reflections_all = 84368
  REM Reflections_gt = 14813
  REM Parameters = n/a
  REM Hole = -1.60
  REM Peak = 2.89
  REM Flack = n/a
;
_olex2_submission_special_instructions 'No special instructions were received'
_oxdiff_exptl_absorpt_empirical_details
;
Empirical correction (ABSPACK) includes:
;
_oxdiff_exptl_absorpt_empirical_full_max 1.397
_oxdiff_exptl_absorpt_empirical_full_min 0.758

loop_
_space_group_symop_operation_xyz
'x, y, z'
'-x, -y, -z'

loop_
_atom_site_label
_atom_site_type_symbol
_atom_site_fract_x
_atom_site_fract_y
_atom_site_fract_z
_atom_site_U_iso_or_equiv
_atom_site_adp_type
_atom_site_occupancy
_atom_site_site_symmetry_order
_atom_site_calc_flag
_atom_site_refinement_flags_posn
_atom_site_refinement_flags_adp
Ce1 Ce 0.63753(3) 0.32120(2) 0.28244(3) 0.04279(15) Uani 1 1 d . .
O21 O 0.7215(4) 0.4308(3) 0.1742(3) 0.0502(12) Uani 1 1 d . .
O13 O 0.5099(4) 0.2381(3) 0.3250(4) 0.0540(13) Uani 1 1 d . .
O31 O 0.7226(4) 0.2804(3) 0.3742(4) 0.0575(14) Uani 1 1 d . .
O11 O 0.6962(4) 0.2263(3) 0.2204(4) 0.0535(13) Uani 1 1 d . .
O33 O 0.5346(4) 0.3406(4) 0.4138(4) 0.0599(15) Uani 1 1 d . .
O23 O 0.5272(4) 0.4307(3) 0.2160(4) 0.0597(14) Uani 1 1 d . .
N4 N 0.5090(4) 0.5551(4) 0.3114(4) 0.0449(14) Uani 1 1 d . .
O12 O 0.5072(5) 0.1196(4) 0.3116(4) 0.0731(19) Uani 1 1 d . .
N3 N 0.6360(5) 0.5716(4) 0.2080(4) 0.0507(15) Uani 1 1 d . .
O32 O 0.5248(6) 0.3176(5) 0.5491(5) 0.089(2) Uani 1 1 d . .
N1 N 0.4713(6) 0.3095(5) 0.1464(6) 0.069(2) Uani 1 1 d . .
C24 C 0.7021(5) 0.5793(5) 0.1256(5) 0.0474(17) Uani 1 1 d . .
C25 C 0.7414(5) 0.5066(4) 0.1104(5) 0.0422(15) Uani 1 1 d . .
C29 C 0.7231(5) 0.6621(5) 0.0644(5) 0.0494(17) Uani 1 1 d . .
H29 H 0.694562 0.707614 0.078058 0.059 Uiso 1 1 calc R .
O22 O 0.4768(7) 0.5587(5) 0.1422(5) 0.090(2) Uani 1 1 d . .
C27 C 0.8232(5) 0.6047(4) -0.0345(5) 0.0451(16) Uani 1 1 d . .
H27 H 0.864240 0.613236 -0.089424 0.054 Uiso 1 1 calc R .
C21 C 0.5535(5) 0.5438(5) 0.2372(5) 0.0480(17) Uani 1 1 d . .
C34 C 0.7084(7) 0.1887(5) 0.5273(5) 0.059(2) Uani 1 1 d . .
C20 C 0.5162(6) 0.5089(5) 0.1934(5) 0.0527(18) Uani 1 1 d . .
N2 N 0.5940(5) 0.2346(5) 0.1205(5) 0.0602(18) Uani 1 1 d . .
C26 C 0.8021(5) 0.5223(4) 0.0248(5) 0.0422(15) Uani 1 1 d . .
C14 C 0.6675(6) 0.1726(6) 0.1341(6) 0.0545(19) Uani 1 1 d . .
C28 C 0.7866(5) 0.6762(4) -0.0167(5) 0.0454(16) Uani 1 1 d . .
C263 C 0.9059(6) 0.4775(5) -0.0972(6) 0.061(2) Uani 1 1 d . .
H26A H 0.869640 0.513198 -0.135286 0.091 Uiso 1 1 calc GR .
H26B H 0.931386 0.429337 -0.110356 0.091 Uiso 1 1 calc GR .
H26C H 0.953253 0.508971 -0.106322 0.091 Uiso 1 1 calc GR .
C30 C 0.5369(6) 0.2963(6) 0.4913(6) 0.058(2) Uani 1 1 d . .
C15 C 0.7162(6) 0.1698(5) 0.1865(6) 0.0549(19) Uani 1 1 d . .
C22 C 0.6418(7) 0.6014(6) 0.2648(6) 0.062(2) Uani 1 1 d . .
H22 H 0.691762 0.624014 0.259984 0.075 Uiso 1 1 calc R .
C10 C 0.5135(6) 0.1958(5) 0.2829(6) 0.0553(19) Uani 1 1 d . .
N6 N 0.4908(4) 0.1479(4) 0.5357(4) 0.081(3) Uani 1 1 d . .
C31 C 0.5531(4) 0.2048(2) 0.5169(4) 0.063(2) Uani 1 1 d G .
N5 N 0.6345(4) 0.1572(3) 0.5300(4) 0.068(2) Uani 1 1 d G .
C32 C 0.6225(5) 0.0707(3) 0.5569(5) 0.099(4) Uani 1 1 d G .
H32 H 0.665319 0.025762 0.569877 0.119 Uiso 1 1 calc R .
C33 C 0.5337(5) 0.0650(3) 0.5604(5) 0.102(5) Uani 1 1 d G .
H33 H 0.508147 0.015607 0.576114 0.123 Uiso 1 1 calc R .
C19 C 0.6851(7) 0.1168(7) 0.0930(6) 0.071(3) Uani 1 1 d . .
H19 H 0.650214 0.122194 0.058290 0.085 Uiso 1 1 calc R .
C262 C 0.7760(6) 0.3945(5) 0.0126(5) 0.0551(19) Uani 1 1 d . .
H26D H 0.737409 0.375754 0.072256 0.083 Uiso 1 1 calc GR .
H26E H 0.804403 0.346101 0.000736 0.083 Uiso 1 1 calc GR .
H26F H 0.741118 0.428389 -0.027452 0.083 Uiso 1 1 calc GR .
C280 C 0.8159(6) 0.7654(5) -0.0809(5) 0.0509(18) Uani 1 1 d . .
C23 C 0.5625(6) 0.5921(5) 0.3289(6) 0.057(2) Uani 1 1 d . .
H23 H 0.547357 0.607772 0.375454 0.069 Uiso 1 1 calc R .
C39 C 0.7366(9) 0.1556(6) 0.5990(6) 0.076(3) Uani 1 1 d . .
H39 H 0.707231 0.111213 0.649613 0.091 Uiso 1 1 calc R .
C260 C 0.8471(5) 0.4469(5) 0.0004(5) 0.0476(17) Uani 1 1 d . .
C16 C 0.7851(6) 0.1039(6) 0.2015(7) 0.061(2) Uani 1 1 d . .
C160 C 0.8401(6) 0.0932(6) 0.2607(7) 0.061(2) Uani 1 1 d . .
C11 C 0.5262(6) 0.2470(5) 0.1844(6) 0.0547(19) Uani 1 1 d . .
C62 C 0.3983(7) 0.5019(6) 0.4579(6) 0.071(3) Uani 1 1 d . .
H62A H 0.433187 0.449032 0.476168 0.107 Uiso 1 1 calc GR .
H62B H 0.335891 0.492724 0.488424 0.107 Uiso 1 1 calc GR .
H62C H 0.416632 0.540950 0.471706 0.107 Uiso 1 1 calc GR .
C282 C 0.8684(7) 0.7939(6) -0.0420(7) 0.067(2) Uani 1 1 d . .
H28A H 0.833590 0.786801 0.016821 0.100 Uiso 1 1 calc GR .
H28B H 0.880352 0.852510 -0.078144 0.100 Uiso 1 1 calc GR .
H28C H 0.924046 0.760163 -0.040369 0.100 Uiso 1 1 calc GR .
C35 C 0.7514(6) 0.2562(5) 0.4435(5) 0.0526(19) Uani 1 1 d . .
C37 C 0.8500(8) 0.2550(7) 0.5199(7) 0.073(3) Uani 1 1 d . .
H37 H 0.898325 0.277135 0.518807 0.088 Uiso 1 1 calc R .
C18 C 0.7542(7) 0.0543(8) 0.1044(8) 0.080(3) Uani 1 1 d . .
C60 C 0.4126(6) 0.5382(6) 0.3601(6) 0.063(2) Uani 1 1 d . .
H60 H 0.395517 0.497385 0.346163 0.076 Uiso 1 1 calc R .
C283 C 0.7332(7) 0.8279(5) -0.0927(7) 0.074(3) Uani 1 1 d . .
H28D H 0.693226 0.805924 -0.106325 0.111 Uiso 1 1 calc GR .
H28E H 0.751917 0.881657 -0.140166 0.111 Uiso 1 1 calc GR .
H28F H 0.702891 0.835042 -0.039127 0.111 Uiso 1 1 calc GR .
C360 C 0.8714(7) 0.3660(7) 0.3610(6) 0.066(2) Uani 1 1 d . .
C50 C 0.3867(7) 0.3429(7) 0.1959(10) 0.089(4) Uani 1 1 d . .
H50 H 0.399278 0.350641 0.241841 0.106 Uiso 1 1 calc R .
C281 C 0.8750(6) 0.7722(5) -0.1731(6) 0.063(2) Uani 1 1 d . .
H28G H 0.925940 0.731981 -0.167174 0.094 Uiso 1 1 calc GR .
H28H H 0.895272 0.828444 -0.208749 0.094 Uiso 1 1 calc GR .
H28I H 0.840712 0.760236 -0.200632 0.094 Uiso 1 1 calc GR .
C161 C 0.7784(7) 0.0784(6) 0.3544(7) 0.069(2) Uani 1 1 d . .
H16A H 0.739680 0.128378 0.352344 0.103 Uiso 1 1 calc GR .
H16B H 0.814236 0.066137 0.392594 0.103 Uiso 1 1 calc GR .
H16C H 0.742712 0.031402 0.376688 0.103 Uiso 1 1 calc GR .
C38 C 0.8093(9) 0.1868(7) 0.5986(6) 0.076(3) Uani 1 1 d . .
C17 C 0.8019(7) 0.0486(7) 0.1612(8) 0.078(3) Uani 1 1 d . .
H17 H 0.846957 0.005491 0.172155 0.093 Uiso 1 1 calc R .
C12 C 0.5808(10) 0.2910(9) 0.0403(7) 0.088(4) Uani 1 1 d . .
H12 H 0.618274 0.295941 -0.015006 0.106 Uiso 1 1 calc R .
C361 C 0.9167(7) 0.3378(7) 0.2859(6) 0.072(3) Uani 1 1 d . .
H36A H 0.871972 0.322114 0.271965 0.108 Uiso 1 1 calc GR .
H36B H 0.958208 0.289928 0.303937 0.108 Uiso 1 1 calc GR .
H36C H 0.948306 0.383532 0.234645 0.108 Uiso 1 1 calc GR .
C363 C 0.8021(7) 0.4403(6) 0.3365(7) 0.072(3) Uani 1 1 d . .
H36D H 0.829135 0.484333 0.280454 0.107 Uiso 1 1 calc GR .
H36E H 0.781184 0.461822 0.380904 0.107 Uiso 1 1 calc GR .
H36F H 0.752371 0.421281 0.332701 0.107 Uiso 1 1 calc GR .
C13 C 0.5056(11) 0.3366(8) 0.0559(8) 0.092(4) Uani 1 1 d . .
H13 H 0.480194 0.379376 0.013763 0.110 Uiso 1 1 calc R .
C36 C 0.8229(6) 0.2907(6) 0.4447(5) 0.057(2) Uani 1 1 d . .
C362 C 0.9450(9) 0.3958(9) 0.3757(8) 0.089(3) Uani 1 1 d . .
H36G H 0.988522 0.349557 0.392328 0.134 Uiso 1 1 calc GR .
H36H H 0.918906 0.415059 0.421781 0.134 Uiso 1 1 calc GR .
H36I H 0.973658 0.441442 0.322062 0.134 Uiso 1 1 calc GR .
C261 C 0.9071(6) 0.3916(5) 0.0590(6) 0.060(2) Uani 1 1 d . .
H26G H 0.957536 0.422090 0.044234 0.090 Uiso 1 1 calc GR .
H26H H 0.927895 0.340745 0.049810 0.090 Uiso 1 1 calc GR .
H26I H 0.873509 0.376962 0.119849 0.090 Uiso 1 1 calc GR .
C162 C 0.8911(7) 0.1718(7) 0.2238(8) 0.077(3) Uani 1 1 d . .
H16D H 0.934055 0.178392 0.167933 0.115 Uiso 1 1 calc GR .
H16E H 0.921665 0.165607 0.264279 0.115 Uiso 1 1 calc GR .
H16F H 0.849653 0.220822 0.215981 0.115 Uiso 1 1 calc GR .
C61 C 0.3565(8) 0.6217(8) 0.3286(8) 0.089(4) Uani 1 1 d . .
H61A H 0.376988 0.663535 0.336808 0.134 Uiso 1 1 calc GR .
H61B H 0.294605 0.613107 0.362095 0.134 Uiso 1 1 calc GR .
H61C H 0.362665 0.640808 0.267092 0.134 Uiso 1 1 calc GR .
C163 C 0.9105(9) 0.0174(9) 0.2701(11) 0.100(4) Uani 1 1 d . .
H16G H 0.881585 -0.033149 0.289586 0.150 Uiso 1 1 calc GR .
H16H H 0.938913 0.010160 0.312628 0.150 Uiso 1 1 calc GR .
H16I H 0.954889 0.027905 0.214059 0.150 Uiso 1 1 calc GR .
C381 C 0.9329(13) 0.1677(9) 0.6598(8) 0.121(6) Uani 1 1 d . .
H38A H 0.972455 0.141677 0.622230 0.181 Uiso 1 1 calc GR .
H38B H 0.949755 0.146512 0.713069 0.181 Uiso 1 1 calc GR .
H38C H 0.937037 0.228066 0.629717 0.181 Uiso 1 1 calc GR .
C183 C 0.7166(10) 0.0052(12) 0.0084(12) 0.126(6) Uani 1 1 d . .
H18A H 0.655578 0.009450 0.042935 0.189 Uiso 1 1 calc GR .
H18B H 0.724890 -0.040990 -0.007848 0.189 Uiso 1 1 calc GR .
H18C H 0.729836 0.057105 -0.043990 0.189 Uiso 1 1 calc GR .
C380 C 0.8401(10) 0.1476(8) 0.6819(8) 0.090(4) Uani 1 1 d . .
C71 C 0.3674(13) 0.1147(12) 0.5111(10) 0.147(8) Uani 1 1 d . .
H71A H 0.407130 0.114733 0.456171 0.220 Uiso 1 1 calc GR .
H71B H 0.308149 0.134845 0.505260 0.220 Uiso 1 1 calc GR .
H71C H 0.365942 0.058100 0.556773 0.220 Uiso 1 1 calc GR .
C51 C 0.3530(13) 0.4269(9) 0.1357(17) 0.171(10) Uani 1 1 d . .
H51A H 0.398102 0.466954 0.108808 0.257 Uiso 1 1 calc GR .
H51B H 0.299491 0.447137 0.169210 0.257 Uiso 1 1 calc GR .
H51C H 0.339920 0.420104 0.090552 0.257 Uiso 1 1 calc GR .
C180 C 0.7795(9) -0.0104(10) 0.0626(9) 0.096(4) Uani 1 1 d . .
C181 C 0.7692(11) -0.0984(9) 0.1337(11) 0.119(6) Uani 1 1 d . .
H18D H 0.803195 -0.107736 0.172582 0.179 Uiso 1 1 calc GR .
H18E H 0.790783 -0.138351 0.107672 0.179 Uiso 1 1 calc GR .
H18F H 0.707018 -0.105814 0.166573 0.179 Uiso 1 1 calc GR .
C70 C 0.4007(9) 0.1725(11) 0.5349(10) 0.114(6) Uani 1 1 d . .
H70 H 0.396585 0.231234 0.491265 0.136 Uiso 1 1 calc R .
C52 C 0.3174(9) 0.2760(11) 0.2404(15) 0.137(7) Uani 1 1 d . .
H52A H 0.313248 0.259610 0.197514 0.206 Uiso 1 1 calc GR .
H52B H 0.259921 0.299293 0.264815 0.206 Uiso 1 1 calc GR .
H52C H 0.335630 0.227263 0.286780 0.206 Uiso 1 1 calc GR .
C182 C 0.8744(9) 0.0036(12) 0.0027(12) 0.128(7) Uani 1 1 d . .
H18G H 0.878049 0.061498 -0.040511 0.193 Uiso 1 1 calc GR .
H18H H 0.891268 -0.033447 -0.026682 0.193 Uiso 1 1 calc GR .
H18I H 0.914226 -0.008146 0.037046 0.193 Uiso 1 1 calc GR .
C383 C 0.8409(12) 0.0550(9) 0.7264(9) 0.127(6) Uani 1 1 d . .
H38D H 0.781857 0.037550 0.742356 0.190 Uiso 1 1 calc GR .
H38E H 0.859120 0.035268 0.778722 0.190 Uiso 1 1 calc GR .
H38F H 0.882298 0.031308 0.687395 0.190 Uiso 1 1 calc GR .
C72 C 0.3464(13) 0.167(2) 0.6255(15) 0.233(17) Uani 1 1 d . .
H72A H 0.354550 0.110134 0.668820 0.350 Uiso 1 1 calc GR .
H72B H 0.284113 0.179351 0.628285 0.350 Uiso 1 1 calc GR .
H72C H 0.366080 0.206310 0.637349 0.350 Uiso 1 1 calc GR .
C382 C 0.7816(17) 0.1901(16) 0.7431(10) 0.212(14) Uani 1 1 d . .
H38G H 0.799913 0.246385 0.720226 0.318 Uiso 1 1 calc GR .
H38H H 0.788606 0.157524 0.801162 0.318 Uiso 1 1 calc GR .
H38I H 0.719846 0.192954 0.746012 0.318 Uiso 1 1 calc GR .
C4S C 0.5176(10) 0.8221(8) 0.2256(9) 0.197(8) Uani 1 1 d . U
H4S H 0.541769 0.775781 0.266322 0.236 Uiso 1 1 calc R .
C3S C 0.4985(9) 0.8994(10) 0.2319(7) 0.146(6) Uani 1 1 d G U
H3S H 0.509797 0.904740 0.276973 0.175 Uiso 1 1 calc R .
C2S C 0.4624(8) 0.9686(8) 0.1710(9) 0.140(5) Uani 1 1 d G U
C7S C 0.4454(9) 0.9605(10) 0.1037(9) 0.153(6) Uani 1 1 d G U
H7S H 0.421273 1.006855 0.062987 0.184 Uiso 1 1 calc R .
C6S C 0.4646(10) 0.8833(12) 0.0974(9) 0.195(8) Uani 1 1 d G U
H6S H 0.453244 0.877897 0.052335 0.234 Uiso 1 1 calc R .
C5S C 0.5007(11) 0.8141(9) 0.1583(11) 0.185(8) Uani 1 1 d G U
H5S H 0.513492 0.762359 0.154001 0.223 Uiso 1 1 calc R .
C1S C 0.4503(14) 1.0537(13) 0.1855(13) 0.142(6) Uani 1 1 d . U
H1SA H 0.490118 1.049116 0.217286 0.214 Uiso 1 1 calc GR .
H1SB H 0.389413 1.061106 0.218654 0.214 Uiso 1 1 calc GR .
H1SC H 0.464003 1.101501 0.129120 0.214 Uiso 1 1 calc GR .
C8S C 0.9491(15) 0.9822(14) -0.4854(13) 0.160(7) Uani 1 1 d . U
H8SA H 0.903488 1.007481 -0.449192 0.192 Uiso 1 1 calc R .
H8SB H 0.931642 0.994333 -0.537009 0.192 Uiso 1 1 calc R .
C9S C 0.9626(16) 0.8936(14) -0.4366(14) 0.153(7) Uani 1 1 d . U
H9SA H 0.974991 0.881302 -0.382419 0.184 Uiso 1 1 calc R .
H9SB H 1.011764 0.869199 -0.471246 0.184 Uiso 1 1 calc R .
C10S C 0.867(2) 0.858(2) -0.4161(19) 0.234(13) Uani 1 1 d . U
H10A H 0.818856 0.891253 -0.392663 0.351 Uiso 1 1 calc GR .
H10B H 0.865336 0.799868 -0.373730 0.351 Uiso 1 1 calc GR .
H10C H 0.861536 0.862090 -0.469695 0.351 Uiso 1 1 calc GR .

loop_
_atom_site_aniso_label
_atom_site_aniso_U_11
_atom_site_aniso_U_22
_atom_site_aniso_U_33
_atom_site_aniso_U_23
_atom_site_aniso_U_13
_atom_site_aniso_U_12
Ce1 0.0610(3) 0.02722(19) 0.0371(2) -0.01449(15) -0.00753(16) -0.00622(15)
O21 0.069(3) 0.035(3) 0.042(3) -0.017(2) -0.008(2) -0.008(2)
O13 0.069(3) 0.044(3) 0.044(3) -0.022(2) -0.001(2) -0.014(2)
O31 0.080(4) 0.035(3) 0.049(3) -0.016(2) -0.012(3) -0.004(3)
O11 0.062(3) 0.042(3) 0.055(3) -0.023(2) -0.011(3) -0.005(2)
O33 0.082(4) 0.043(3) 0.051(3) -0.027(3) -0.005(3) -0.006(3)
O23 0.076(4) 0.039(3) 0.069(4) -0.021(3) -0.028(3) -0.005(3)
N4 0.062(4) 0.031(3) 0.037(3) -0.018(2) -0.005(3) -0.002(3)
O12 0.126(6) 0.034(3) 0.051(3) -0.015(2) -0.007(3) -0.025(3)
N3 0.065(4) 0.043(3) 0.043(3) -0.025(3) -0.004(3) -0.004(3)
O32 0.155(7) 0.059(4) 0.063(4) -0.044(4) -0.035(4) 0.020(4)
N1 0.089(6) 0.047(4) 0.083(6) -0.018(4) -0.052(5) -0.004(4)
C24 0.054(4) 0.038(4) 0.046(4) -0.024(3) 0.000(3) -0.004(3)
C25 0.054(4) 0.033(3) 0.040(3) -0.018(3) -0.009(3) -0.004(3)
C29 0.057(4) 0.037(4) 0.055(4) -0.027(3) -0.008(3) -0.001(3)
O22 0.157(8) 0.055(4) 0.072(5) -0.017(3) -0.067(5) 0.004(4)
C27 0.053(4) 0.034(3) 0.047(4) -0.022(3) -0.002(3) -0.009(3)
C21 0.060(4) 0.035(3) 0.040(4) -0.016(3) -0.005(3) -0.003(3)
C34 0.089(6) 0.037(4) 0.045(4) -0.016(3) -0.020(4) 0.007(4)
C20 0.062(5) 0.045(4) 0.042(4) -0.015(3) -0.010(3) -0.004(3)
N2 0.078(5) 0.062(4) 0.042(3) -0.021(3) -0.018(3) -0.009(4)
C26 0.053(4) 0.033(3) 0.038(3) -0.017(3) -0.007(3) -0.004(3)
C14 0.063(5) 0.054(5) 0.052(4) -0.033(4) -0.010(4) 0.000(4)
C28 0.059(4) 0.028(3) 0.046(4) -0.017(3) -0.008(3) -0.005(3)
C263 0.076(6) 0.045(4) 0.054(5) -0.029(4) 0.004(4) -0.009(4)
C30 0.069(5) 0.051(5) 0.056(5) -0.036(4) 0.002(4) -0.015(4)
C15 0.063(5) 0.048(4) 0.055(4) -0.029(4) -0.003(4) -0.009(4)
C22 0.073(6) 0.059(5) 0.061(5) -0.039(4) -0.003(4) -0.012(4)
C10 0.061(5) 0.040(4) 0.057(5) -0.019(4) -0.005(4) -0.012(3)
N6 0.129(8) 0.057(5) 0.053(4) -0.031(4) 0.011(5) -0.046(5)
C31 0.086(6) 0.046(4) 0.044(4) -0.019(4) 0.008(4) -0.023(4)
N5 0.120(7) 0.026(3) 0.045(4) -0.012(3) -0.011(4) -0.011(4)
C32 0.117(9) 0.034(5) 0.179(14) -0.065(7) -0.061(9) 0.014(5)
C33 0.202(15) 0.035(5) 0.044(5) -0.006(4) -0.001(7) -0.040(7)
C19 0.084(7) 0.090(7) 0.060(5) -0.056(5) -0.007(5) -0.012(5)
C262 0.077(5) 0.040(4) 0.045(4) -0.020(3) -0.006(4) -0.013(4)
C280 0.059(4) 0.032(3) 0.056(4) -0.020(3) -0.006(3) -0.005(3)
C23 0.079(6) 0.041(4) 0.048(4) -0.024(3) -0.005(4) -0.004(4)
C39 0.118(9) 0.046(5) 0.049(5) -0.014(4) -0.027(5) 0.013(5)
C260 0.061(4) 0.036(4) 0.042(4) -0.019(3) -0.005(3) -0.006(3)
C16 0.059(5) 0.050(5) 0.075(6) -0.037(4) -0.006(4) -0.006(4)
C160 0.062(5) 0.047(4) 0.077(6) -0.031(4) -0.017(4) -0.003(4)
C11 0.069(5) 0.045(4) 0.050(4) -0.018(3) -0.019(4) -0.005(4)
C62 0.091(7) 0.053(5) 0.044(4) -0.018(4) 0.007(4) -0.009(5)
C282 0.089(7) 0.053(5) 0.069(6) -0.039(5) -0.013(5) -0.012(4)
C35 0.069(5) 0.039(4) 0.045(4) -0.019(3) -0.017(4) 0.010(3)
C37 0.080(7) 0.086(7) 0.059(5) -0.039(5) -0.028(5) 0.020(5)
C18 0.075(6) 0.100(8) 0.096(8) -0.080(7) -0.007(6) -0.002(6)
C60 0.063(5) 0.063(5) 0.050(5) -0.022(4) -0.001(4) -0.009(4)
C283 0.081(6) 0.031(4) 0.081(7) -0.010(4) -0.015(5) 0.003(4)
C360 0.070(6) 0.068(6) 0.058(5) -0.026(5) -0.015(4) -0.010(5)
C50 0.071(6) 0.063(6) 0.157(12) -0.059(7) -0.056(7) 0.016(5)
C281 0.070(5) 0.042(4) 0.060(5) -0.015(4) -0.002(4) -0.017(4)
C161 0.081(6) 0.039(4) 0.081(6) -0.016(4) -0.030(5) -0.005(4)
C38 0.109(8) 0.059(6) 0.042(4) -0.015(4) -0.030(5) 0.029(6)
C17 0.066(6) 0.084(7) 0.104(8) -0.073(7) -0.004(5) -0.004(5)
C12 0.123(10) 0.096(9) 0.043(5) -0.012(5) -0.033(6) -0.030(8)
C361 0.079(6) 0.083(7) 0.057(5) -0.034(5) -0.012(5) -0.013(5)
C363 0.087(7) 0.051(5) 0.067(6) -0.013(4) -0.023(5) -0.014(5)
C13 0.137(11) 0.064(6) 0.080(8) -0.004(6) -0.074(8) -0.009(7)
C36 0.073(5) 0.051(5) 0.041(4) -0.020(4) -0.016(4) 0.006(4)
C362 0.097(8) 0.108(10) 0.071(7) -0.039(7) -0.024(6) -0.021(7)
C261 0.069(5) 0.045(4) 0.062(5) -0.027(4) -0.015(4) 0.008(4)
C162 0.068(6) 0.070(6) 0.095(8) -0.039(6) -0.012(5) -0.018(5)
C61 0.074(7) 0.093(8) 0.070(7) -0.024(6) -0.010(5) 0.016(6)
C163 0.094(9) 0.095(9) 0.142(12) -0.075(9) -0.053(9) 0.026(7)
C381 0.204(18) 0.085(9) 0.067(7) -0.008(6) -0.082(10) 0.021(10)
C183 0.108(10) 0.186(17) 0.155(14) -0.148(14) -0.018(10) 0.000(10)
C380 0.112(10) 0.083(8) 0.074(7) -0.032(6) -0.050(7) 0.032(7)
C71 0.184(16) 0.170(16) 0.100(10) -0.076(11) 0.043(10) -0.135(14)
C51 0.159(16) 0.071(9) 0.33(3) -0.073(14) -0.17(2) 0.041(10)
C180 0.099(9) 0.117(11) 0.100(9) -0.087(9) -0.003(7) -0.007(7)
C181 0.147(13) 0.100(10) 0.127(12) -0.090(10) 0.012(10) -0.028(9)
C70 0.089(8) 0.152(13) 0.118(10) -0.101(10) 0.046(8) -0.070(9)
C52 0.065(7) 0.120(12) 0.26(2) -0.113(15) -0.032(11) -0.007(7)
C182 0.094(9) 0.161(15) 0.170(15) -0.140(14) 0.018(9) -0.018(9)
C383 0.174(15) 0.099(10) 0.079(8) 0.020(7) -0.083(10) -0.007(10)
C72 0.132(15) 0.48(5) 0.19(2) -0.26(3) 0.067(14) -0.11(2)
C382 0.28(3) 0.28(3) 0.082(10) -0.110(14) -0.121(14) 0.18(2)
C4S 0.26(2) 0.164(12) 0.135(13) -0.090(11) 0.040(12) -0.056(14)
C3S 0.177(15) 0.150(11) 0.081(8) -0.062(8) 0.028(8) -0.036(11)
C2S 0.107(11) 0.194(12) 0.121(11) -0.079(9) 0.008(8) -0.052(10)
C7S 0.155(15) 0.176(13) 0.132(12) -0.073(11) -0.013(10) -0.045(13)
C6S 0.21(2) 0.165(16) 0.193(17) -0.083(13) 0.001(14) -0.074(16)
C5S 0.194(19) 0.161(14) 0.214(19) -0.097(13) -0.017(16) -0.064(14)
C1S 0.143(15) 0.157(12) 0.119(13) -0.054(11) -0.029(11) -0.018(12)
C8S 0.23(2) 0.169(14) 0.127(13) -0.065(11) -0.123(14) 0.025(14)
C9S 0.208(17) 0.160(14) 0.128(14) -0.089(11) -0.086(13) 0.049(13)
C10S 0.27(3) 0.27(3) 0.17(2) -0.08(2) -0.05(2) -0.06(2)

loop_
_atom_type_symbol
_atom_type_description
_atom_type_scat_dispersion_real
_atom_type_scat_dispersion_imag
_atom_type_scat_source
C C 0.0181 0.0091 'International Tables Vol C Tables 4.2.6.8 and 6.1.1.4'
H H 0.0000 0.0000 'International Tables Vol C Tables 4.2.6.8 and 6.1.1.4'
Ce Ce -1.8482 9.6596 'International Tables Vol C Tables 4.2.6.8 and 6.1.1.4'
N N 0.0311 0.0180 'International Tables Vol C Tables 4.2.6.8 and 6.1.1.4'
O O 0.0492 0.0322 'International Tables Vol C Tables 4.2.6.8 and 6.1.1.4'

loop_
_exptl_crystal_face_index_h
_exptl_crystal_face_index_k
_exptl_crystal_face_index_l
_exptl_crystal_face_perp_dist
-1 -6 -11 0.0993
2 9 -2 0.1086
-2 -9 2 0.1196
0 0 10 0.1229
1 -10 -7 0.1074
-10 -2 -4 0.0653
8 -4 -1 0.0919
10 2 4 0.0775
0 9 10 0.0895
-5 -10 -2 0.1093
-5 -5 4 0.1051
5 9 0 0.1111
3 -4 -9 0.1082
0 -11 -3 0.1070
4 -6 5 0.1192
6 4 11 0.1197
-4 7 -4 0.1070
-5 -5 -11 0.1032
8 -6 0 0.0931
10 3 6 0.0752
-8 5 0 0.0646

loop_
_geom_angle_atom_site_label_1
_geom_angle_atom_site_label_2
_geom_angle_atom_site_label_3
_geom_angle
_geom_angle_site_symmetry_1
_geom_angle_site_symmetry_3
O21 Ce1 O13 145.6(2) . .
O21 Ce1 O11 97.18(19) . .
O21 Ce1 O33 117.92(18) . .
O21 Ce1 O23 75.7(2) . .
O13 Ce1 O23 77.02(19) . .
O31 Ce1 O21 94.8(2) . .
O31 Ce1 O13 119.5(2) . .
O31 Ce1 O11 99.3(2) . .
O31 Ce1 O33 75.9(2) . .
O31 Ce1 O23 145.48(19) . .
O11 Ce1 O13 75.72(19) . .
O11 Ce1 O33 144.75(19) . .
O11 Ce1 O23 114.6(2) . .
O33 Ce1 O13 76.68(19) . .
O33 Ce1 O23 79.6(2) . .
C25 O21 Ce1 159.7(5) . .
C10 O13 Ce1 119.5(5) . .
C35 O31 Ce1 164.8(6) . .
C15 O11 Ce1 170.5(6) . .
C30 O33 Ce1 125.5(6) . .
C20 O23 Ce1 132.6(6) . .
C21 N4 C23 109.6(7) . .
C21 N4 C60 124.0(7) . .
C23 N4 C60 126.1(7) . .
C21 N3 C24 125.7(7) . .
C21 N3 C22 108.1(7) . .
C22 N3 C24 125.7(7) . .
C11 N1 C50 124.4(9) . .
C11 N1 C13 108.4(10) . .
C13 N1 C50 127.2(10) . .
C25 C24 N3 120.7(6) . .
C29 C24 N3 115.3(6) . .
C29 C24 C25 124.0(7) . .
O21 C25 C24 119.5(6) . .
O21 C25 C26 124.9(6) . .
C24 C25 C26 115.5(6) . .
C24 C29 H29 120.1 . .
C28 C29 C24 119.8(6) . .
C28 C29 H29 120.1 . .
C26 C27 H27 117.9 . .
C26 C27 C28 124.1(7) . .
C28 C27 H27 117.9 . .
N4 C21 C20 125.9(7) . .
N3 C21 N4 107.6(7) . .
N3 C21 C20 126.5(7) . .
N5 C34 C35 116.4(7) . .
C39 C34 N5 119.3(9) . .
C39 C34 C35 124.3(10) . .
O23 C20 C21 116.9(7) . .
O22 C20 O23 126.4(9) . .
O22 C20 C21 116.7(8) . .
C11 N2 C14 125.1(7) . .
C11 N2 C12 108.4(9) . .
C12 N2 C14 126.4(9) . .
C25 C26 C260 119.7(6) . .
C27 C26 C25 119.5(6) . .
C27 C26 C260 120.7(6) . .
C15 C14 N2 119.2(7) . .
C15 C14 C19 124.1(9) . .
C19 C14 N2 116.7(8) . .
C29 C28 C27 116.8(6) . .
C29 C28 C280 120.3(6) . .
C27 C28 C280 122.9(7) . .
H26A C263 H26B 109.5 . .
H26A C263 H26C 109.5 . .
H26B C263 H26C 109.5 . .
C260 C263 H26A 109.5 . .
C260 C263 H26B 109.5 . .
C260 C263 H26C 109.5 . .
O33 C30 C31 115.9(7) . .
O32 C30 O33 129.2(9) . .
O32 C30 C31 114.9(8) . .
O11 C15 C14 119.8(8) . .
O11 C15 C16 123.7(8) . .
C14 C15 C16 116.5(7) . .
N3 C22 H22 125.7 . .
C23 C22 N3 108.5(8) . .
C23 C22 H22 125.7 . .
O13 C10 C11 115.4(7) . .
O12 C10 O13 128.2(8) . .
O12 C10 C11 116.4(8) . .
C31 N6 C33 108.0 . .
C70 N6 C31 123.6(7) . .
C70 N6 C33 128.2(7) . .
N6 C31 C30 126.9(5) . .
N5 C31 C30 125.1(5) . .
N5 C31 N6 108.0 . .
C34 N5 C31 125.3(5) . .
C34 N5 C32 126.3(5) . .
C31 N5 C32 108.0 . .
N5 C32 H32 126.0 . .
N5 C32 C33 108.0 . .
C33 C32 H32 126.0 . .
N6 C33 H33 126.0 . .
C32 C33 N6 108.0 . .
C32 C33 H33 126.0 . .
C14 C19 H19 120.0 . .
C18 C19 C14 119.9(9) . .
C18 C19 H19 120.0 . .
H26D C262 H26E 109.5 . .
H26D C262 H26F 109.5 . .
H26E C262 H26F 109.5 . .
C260 C262 H26D 109.5 . .
C260 C262 H26E 109.5 . .
C260 C262 H26F 109.5 . .
C28 C280 C282 109.0(7) . .
C28 C280 C283 110.1(7) . .
C28 C280 C281 113.4(6) . .
C282 C280 C283 107.6(7) . .
C282 C280 C281 108.7(7) . .
C283 C280 C281 107.9(8) . .
N4 C23 H23 126.9 . .
C22 C23 N4 106.2(7) . .
C22 C23 H23 126.9 . .
C34 C39 H39 119.7 . .
C34 C39 C38 120.6(10) . .
C38 C39 H39 119.7 . .
C26 C260 C263 111.7(6) . .
C262 C260 C26 110.1(7) . .
C262 C260 C263 107.5(7) . .
C262 C260 C261 109.7(7) . .
C261 C260 C26 109.7(6) . .
C261 C260 C263 108.0(7) . .
C15 C16 C160 120.7(8) . .
C17 C16 C15 119.2(10) . .
C17 C16 C160 120.1(9) . .
C16 C160 C161 110.3(8) . .
C16 C160 C162 110.7(9) . .
C16 C160 C163 113.0(8) . .
C161 C160 C163 107.1(9) . .
C162 C160 C161 108.8(8) . .
C162 C160 C163 106.7(9) . .
N1 C11 N2 107.8(8) . .
N1 C11 C10 126.9(8) . .
N2 C11 C10 125.3(8) . .
H62A C62 H62B 109.5 . .
H62A C62 H62C 109.5 . .
H62B C62 H62C 109.5 . .
C60 C62 H62A 109.5 . .
C60 C62 H62B 109.5 . .
C60 C62 H62C 109.5 . .
C280 C282 H28A 109.5 . .
C280 C282 H28B 109.5 . .
C280 C282 H28C 109.5 . .
H28A C282 H28B 109.5 . .
H28A C282 H28C 109.5 . .
H28B C282 H28C 109.5 . .
O31 C35 C34 119.8(8) . .
O31 C35 C36 125.3(7) . .
C36 C35 C34 114.9(8) . .
C38 C37 H37 117.8 . .
C36 C37 H37 117.8 . .
C36 C37 C38 124.4(11) . .
C19 C18 C17 116.3(8) . .
C19 C18 C180 124.4(11) . .
C17 C18 C180 119.2(11) . .
N4 C60 C62 110.2(8) . .
N4 C60 H60 109.1 . .
N4 C60 C61 108.0(8) . .
C62 C60 H60 109.1 . .
C62 C60 C61 111.1(8) . .
C61 C60 H60 109.1 . .
C280 C283 H28D 109.5 . .
C280 C283 H28E 109.5 . .
C280 C283 H28F 109.5 . .
H28D C283 H28E 109.5 . .
H28D C283 H28F 109.5 . .
H28E C283 H28F 109.5 . .
C361 C360 C36 109.3(8) . .
C361 C360 C362 106.9(9) . .
C363 C360 C361 111.4(9) . .
C363 C360 C36 108.5(8) . .
C363 C360 C362 108.3(9) . .
C362 C360 C36 112.4(9) . .
N1 C50 H50 108.6 . .
N1 C50 C51 111.3(14) . .
N1 C50 C52 107.8(9) . .
C51 C50 H50 108.6 . .
C51 C50 C52 111.8(12) . .
C52 C50 H50 108.6 . .
C280 C281 H28G 109.5 . .
C280 C281 H28H 109.5 . .
C280 C281 H28I 109.5 . .
H28G C281 H28H 109.5 . .
H28G C281 H28I 109.5 . .
H28H C281 H28I 109.5 . .
C160 C161 H16A 109.5 . .
C160 C161 H16B 109.5 . .
C160 C161 H16C 109.5 . .
H16A C161 H16B 109.5 . .
H16A C161 H16C 109.5 . .
H16B C161 H16C 109.5 . .
C39 C38 C37 116.7(9) . .
C39 C38 C380 119.4(11) . .
C37 C38 C380 123.9(12) . .
C16 C17 C18 123.8(10) . .
C16 C17 H17 118.1 . .
C18 C17 H17 118.1 . .
N2 C12 H12 126.1 . .
C13 C12 N2 107.8(11) . .
C13 C12 H12 126.1 . .
C360 C361 H36A 109.5 . .
C360 C361 H36B 109.5 . .
C360 C361 H36C 109.5 . .
H36A C361 H36B 109.5 . .
H36A C361 H36C 109.5 . .
H36B C361 H36C 109.5 . .
C360 C363 H36D 109.5 . .
C360 C363 H36E 109.5 . .
C360 C363 H36F 109.5 . .
H36D C363 H36E 109.5 . .
H36D C363 H36F 109.5 . .
H36E C363 H36F 109.5 . .
N1 C13 H13 126.2 . .
C12 C13 N1 107.6(9) . .
C12 C13 H13 126.2 . .
C35 C36 C360 120.0(7) . .
C37 C36 C35 118.9(9) . .
C37 C36 C360 121.0(9) . .
C360 C362 H36G 109.5 . .
C360 C362 H36H 109.5 . .
C360 C362 H36I 109.5 . .
H36G C362 H36H 109.5 . .
H36G C362 H36I 109.5 . .
H36H C362 H36I 109.5 . .
C260 C261 H26G 109.5 . .
C260 C261 H26H 109.5 . .
C260 C261 H26I 109.5 . .
H26G C261 H26H 109.5 . .
H26G C261 H26I 109.5 . .
H26H C261 H26I 109.5 . .
C160 C162 H16D 109.5 . .
C160 C162 H16E 109.5 . .
C160 C162 H16F 109.5 . .
H16D C162 H16E 109.5 . .
H16D C162 H16F 109.5 . .
H16E C162 H16F 109.5 . .
C60 C61 H61A 109.5 . .
C60 C61 H61B 109.5 . .
C60 C61 H61C 109.5 . .
H61A C61 H61B 109.5 . .
H61A C61 H61C 109.5 . .
H61B C61 H61C 109.5 . .
C160 C163 H16G 109.5 . .
C160 C163 H16H 109.5 . .
C160 C163 H16I 109.5 . .
H16G C163 H16H 109.5 . .
H16G C163 H16I 109.5 . .
H16H C163 H16I 109.5 . .
H38A C381 H38B 109.5 . .
H38A C381 H38C 109.5 . .
H38B C381 H38C 109.5 . .
C380 C381 H38A 109.5 . .
C380 C381 H38B 109.5 . .
C380 C381 H38C 109.5 . .
H18A C183 H18B 109.5 . .
H18A C183 H18C 109.5 . .
H18B C183 H18C 109.5 . .
C180 C183 H18A 109.5 . .
C180 C183 H18B 109.5 . .
C180 C183 H18C 109.5 . .
C38 C380 C382 107.8(9) . .
C381 C380 C38 110.3(11) . .
C381 C380 C382 106.2(16) . .
C383 C380 C38 114.3(12) . .
C383 C380 C381 105.3(11) . .
C383 C380 C382 112.6(15) . .
H71A C71 H71B 109.5 . .
H71A C71 H71C 109.5 . .
H71B C71 H71C 109.5 . .
C70 C71 H71A 109.5 . .
C70 C71 H71B 109.5 . .
C70 C71 H71C 109.5 . .
C50 C51 H51A 109.5 . .
C50 C51 H51B 109.5 . .
C50 C51 H51C 109.5 . .
H51A C51 H51B 109.5 . .
H51A C51 H51C 109.5 . .
H51B C51 H51C 109.5 . .
C183 C180 C18 109.9(11) . .
C181 C180 C18 109.8(10) . .
C181 C180 C183 107.9(13) . .
C181 C180 C182 112.6(14) . .
C182 C180 C18 107.2(11) . .
C182 C180 C183 109.5(13) . .
C180 C181 H18D 109.5 . .
C180 C181 H18E 109.5 . .
C180 C181 H18F 109.5 . .
H18D C181 H18E 109.5 . .
H18D C181 H18F 109.5 . .
H18E C181 H18F 109.5 . .
N6 C70 C71 109.8(13) . .
N6 C70 H70 109.5 . .
N6 C70 C72 107.5(16) . .
C71 C70 H70 109.5 . .
C72 C70 C71 111.1(12) . .
C72 C70 H70 109.5 . .
C50 C52 H52A 109.5 . .
C50 C52 H52B 109.5 . .
C50 C52 H52C 109.5 . .
H52A C52 H52B 109.5 . .
H52A C52 H52C 109.5 . .
H52B C52 H52C 109.5 . .
C180 C182 H18G 109.5 . .
C180 C182 H18H 109.5 . .
C180 C182 H18I 109.5 . .
H18G C182 H18H 109.5 . .
H18G C182 H18I 109.5 . .
H18H C182 H18I 109.5 . .
C380 C383 H38D 109.5 . .
C380 C383 H38E 109.5 . .
C380 C383 H38F 109.5 . .
H38D C383 H38E 109.5 . .
H38D C383 H38F 109.5 . .
H38E C383 H38F 109.5 . .
C70 C72 H72A 109.5 . .
C70 C72 H72B 109.5 . .
C70 C72 H72C 109.5 . .
H72A C72 H72B 109.5 . .
H72A C72 H72C 109.5 . .
H72B C72 H72C 109.5 . .
C380 C382 H38G 109.5 . .
C380 C382 H38H 109.5 . .
C380 C382 H38I 109.5 . .
H38G C382 H38H 109.5 . .
H38G C382 H38I 109.5 . .
H38H C382 H38I 109.5 . .
C3S C4S H4S 120.0 . .
C3S C4S C5S 120.0 . .
C5S C4S H4S 120.0 . .
C4S C3S H3S 120.0 . .
C4S C3S C2S 120.0 . .
C2S C3S H3S 120.0 . .
C3S C2S C1S 112.9(13) . .
C7S C2S C3S 120.0 . .
C7S C2S C1S 127.0(13) . .
C2S C7S H7S 120.0 . .
C6S C7S C2S 120.0 . .
C6S C7S H7S 120.0 . .
C7S C6S H6S 120.0 . .
C7S C6S C5S 120.0 . .
C5S C6S H6S 120.0 . .
C4S C5S H5S 120.0 . .
C6S C5S C4S 120.0 . .
C6S C5S H5S 120.0 . .
C2S C1S H1SA 109.5 . .
C2S C1S H1SB 109.5 . .
C2S C1S H1SC 109.5 . .
H1SA C1S H1SB 109.5 . .
H1SA C1S H1SC 109.5 . .
H1SB C1S H1SC 109.5 . .
C8S C8S H8SA 111.2 2_774 .
C8S C8S H8SB 111.2 2_774 .
H8SA C8S H8SB 109.1 . .
C9S C8S C8S 103(2) . 2_774
C9S C8S H8SA 111.2 . .
C9S C8S H8SB 111.2 . .
C8S C9S H9SA 111.2 . .
C8S C9S H9SB 111.2 . .
C8S C9S C10S 103(2) . .
H9SA C9S H9SB 109.1 . .
C10S C9S H9SA 111.2 . .
C10S C9S H9SB 111.2 . .
C9S C10S H10A 109.5 . .
C9S C10S H10B 109.5 . .
C9S C10S H10C 109.5 . .
H10A C10S H10B 109.5 . .
H10A C10S H10C 109.5 . .
H10B C10S H10C 109.5 . .

loop_
_geom_bond_atom_site_label_1
_geom_bond_atom_site_label_2
_geom_bond_distance
_geom_bond_site_symmetry_2
Ce1 O21 2.274(5) .
Ce1 O13 2.468(6) .
Ce1 O31 2.256(6) .
Ce1 O11 2.290(5) .
Ce1 O33 2.466(6) .
Ce1 O23 2.482(6) .
O21 C25 1.317(8) .
O13 C10 1.265(10) .
O31 C35 1.320(10) .
O11 C15 1.326(9) .
O33 C30 1.247(11) .
O23 C20 1.249(10) .
N4 C21 1.347(9) .
N4 C23 1.371(11) .
N4 C60 1.492(11) .
O12 C10 1.224(10) .
N3 C24 1.441(9) .
N3 C21 1.345(11) .
N3 C22 1.375(11) .
O32 C30 1.193(10) .
N1 C11 1.330(11) .
N1 C50 1.499(15) .
N1 C13 1.381(16) .
C24 C25 1.410(9) .
C24 C29 1.397(10) .
C25 C26 1.423(10) .
C29 H29 0.9300 .
C29 C28 1.387(11) .
O22 C20 1.196(11) .
C27 H27 0.9300 .
C27 C26 1.385(10) .
C27 C28 1.406(9) .
C21 C20 1.510(12) .
C34 N5 1.390(11) .
C34 C39 1.333(13) .
C34 C35 1.459(12) .
N2 C14 1.429(12) .
N2 C11 1.333(11) .
N2 C12 1.377(12) .
C26 C260 1.549(10) .
C14 C15 1.389(12) .
C14 C19 1.414(11) .
C28 C280 1.525(10) .
C263 H26A 0.9600 .
C263 H26B 0.9600 .
C263 H26C 0.9600 .
C263 C260 1.550(10) .
C30 C31 1.464(9) .
C15 C16 1.421(13) .
C22 H22 0.9300 .
C22 C23 1.354(12) .
C10 C11 1.521(12) .
N6 C31 1.4200 .
N6 C33 1.4200 .
N6 C70 1.414(17) .
C31 N5 1.4200 .
N5 C32 1.4200 .
C32 H32 0.9300 .
C32 C33 1.4200 .
C33 H33 0.9300 .
C19 H19 0.9300 .
C19 C18 1.384(16) .
C262 H26D 0.9600 .
C262 H26E 0.9600 .
C262 H26F 0.9600 .
C262 C260 1.518(11) .
C280 C282 1.532(12) .
C280 C283 1.539(12) .
C280 C281 1.542(12) .
C23 H23 0.9300 .
C39 H39 0.9300 .
C39 C38 1.387(17) .
C260 C261 1.526(12) .
C16 C160 1.521(14) .
C16 C17 1.397(12) .
C160 C161 1.541(14) .
C160 C162 1.522(13) .
C160 C163 1.543(14) .
C62 H62A 0.9600 .
C62 H62B 0.9600 .
C62 H62C 0.9600 .
C62 C60 1.502(13) .
C282 H28A 0.9600 .
C282 H28B 0.9600 .
C282 H28C 0.9600 .
C35 C36 1.419(13) .
C37 H37 0.9300 .
C37 C38 1.414(15) .
C37 C36 1.375(12) .
C18 C17 1.425(16) .
C18 C180 1.555(13) .
C60 H60 0.9800 .
C60 C61 1.529(15) .
C283 H28D 0.9600 .
C283 H28E 0.9600 .
C283 H28F 0.9600 .
C360 C361 1.530(13) .
C360 C363 1.529(14) .
C360 C36 1.555(13) .
C360 C362 1.530(15) .
C50 H50 0.9800 .
C50 C51 1.502(19) .
C50 C52 1.534(18) .
C281 H28G 0.9600 .
C281 H28H 0.9600 .
C281 H28I 0.9600 .
C161 H16A 0.9600 .
C161 H16B 0.9600 .
C161 H16C 0.9600 .
C38 C380 1.531(14) .
C17 H17 0.9300 .
C12 H12 0.9300 .
C12 C13 1.313(19) .
C361 H36A 0.9600 .
C361 H36B 0.9600 .
C361 H36C 0.9600 .
C363 H36D 0.9600 .
C363 H36E 0.9600 .
C363 H36F 0.9600 .
C13 H13 0.9300 .
C362 H36G 0.9600 .
C362 H36H 0.9600 .
C362 H36I 0.9600 .
C261 H26G 0.9600 .
C261 H26H 0.9600 .
C261 H26I 0.9600 .
C162 H16D 0.9600 .
C162 H16E 0.9600 .
C162 H16F 0.9600 .
C61 H61A 0.9600 .
C61 H61B 0.9600 .
C61 H61C 0.9600 .
C163 H16G 0.9600 .
C163 H16H 0.9600 .
C163 H16I 0.9600 .
C381 H38A 0.9600 .
C381 H38B 0.9600 .
C381 H38C 0.9600 .
C381 C380 1.47(2) .
C183 H18A 0.9600 .
C183 H18B 0.9600 .
C183 H18C 0.9600 .
C183 C180 1.53(2) .
C380 C383 1.464(19) .
C380 C382 1.537(19) .
C71 H71A 0.9600 .
C71 H71B 0.9600 .
C71 H71C 0.9600 .
C71 C70 1.521(17) .
C51 H51A 0.9600 .
C51 H51B 0.9600 .
C51 H51C 0.9600 .
C180 C181 1.49(2) .
C180 C182 1.508(18) .
C181 H18D 0.9600 .
C181 H18E 0.9600 .
C181 H18F 0.9600 .
C70 H70 0.9800 .
C70 C72 1.505(18) .
C52 H52A 0.9600 .
C52 H52B 0.9600 .
C52 H52C 0.9600 .
C182 H18G 0.9600 .
C182 H18H 0.9600 .
C182 H18I 0.9600 .
C383 H38D 0.9600 .
C383 H38E 0.9600 .
C383 H38F 0.9600 .
C72 H72A 0.9600 .
C72 H72B 0.9600 .
C72 H72C 0.9600 .
C382 H38G 0.9600 .
C382 H38H 0.9600 .
C382 H38I 0.9600 .
C4S H4S 0.9300 .
C4S C3S 1.3900 .
C4S C5S 1.3900 .
C3S H3S 0.9300 .
C3S C2S 1.3900 .
C2S C7S 1.3900 .
C2S C1S 1.61(2) .
C7S H7S 0.9300 .
C7S C6S 1.3900 .
C6S H6S 0.9300 .
C6S C5S 1.3900 .
C5S H5S 0.9300 .
C1S H1SA 0.9600 .
C1S H1SB 0.9600 .
C1S H1SC 0.9600 .
C8S C8S 1.69(4) 2_774
C8S H8SA 0.9700 .
C8S H8SB 0.9700 .
C8S C9S 1.42(3) .
C9S H9SA 0.9700 .
C9S H9SB 0.9700 .
C9S C10S 1.63(3) .
C10S H10A 0.9600 .
C10S H10B 0.9600 .
C10S H10C 0.9600 .

loop_
_exptl_oxdiff_crystal_face_indexfrac_h
_exptl_oxdiff_crystal_face_indexfrac_k
_exptl_oxdiff_crystal_face_indexfrac_l
_exptl_oxdiff_crystal_face_x
_exptl_oxdiff_crystal_face_y
_exptl_oxdiff_crystal_face_z
-0.9997 -6.0001 -11.0000 -0.0693 0.6439 0.7504
2.0003 8.9999 -2.0000 -0.0559 0.8369 -0.5517
-2.0003 -8.9999 2.0000 0.0559 -0.8369 0.5517
-0.0004 0.0001 10.0000 0.0593 -0.9681 -0.3084
1.0003 -10.0001 -6.9999 -0.3163 0.0384 0.9189
-10.0007 -1.9999 -4.0002 0.9461 0.0206 0.1962
8.0007 -4.0001 -0.9998 -0.8794 0.0190 0.3625
10.0007 1.9999 4.0002 -0.9461 -0.0206 -0.1962
-0.0004 9.0001 9.9999 0.2162 -0.3716 -0.9351
-5.0004 -9.9999 -2.0000 0.3161 -0.5861 0.7248
-5.0006 -4.9999 4.0000 0.4389 -0.8356 0.1916
5.0005 8.9999 0.0000 -0.3454 0.7135 -0.5935
3.0006 -4.0001 -8.9999 -0.4245 0.6764 0.5760
0.0000 -11.0000 -2.9999 -0.2096 -0.4386 0.8585
4.0001 -6.0000 5.0001 -0.4769 -0.7880 0.2902
6.0001 4.0001 11.0001 -0.4679 -0.6593 -0.5779
-4.0001 7.0000 -4.0001 0.5002 0.7575 -0.3907
-5.0000 -5.0001 -11.0001 0.3500 0.6165 0.6542
8.0006 -6.0001 0.0002 -0.9084 -0.2103 0.4710
10.0006 3.0000 6.0002 -0.9168 -0.1479 -0.3275
-8.0006 5.0001 -0.0002 0.8910 0.1441 -0.4013
